data_2210143
loop_
_publ_author_name
'Christian Peifer'
'Mohammed Abadleh'
'Schollmeyer, Dieter'
'Stefan Laufer'

_publ_section_title
;
 4-[3-(4-Fluorophenyl)-5-isopropylisoxazol-4-yl]pyridine
;
_journal_coeditor_code CF2051
_journal_issue 9
_journal_name_full 'Acta Crystallographica Section E'
_journal_page_first o3707
_journal_page_last o3709
_journal_paper_doi 10.1107/S1600536806030467
_journal_volume 62
_journal_year 2006
_chemical_formula_iupac 'C17 H15 F N2 O'
_chemical_formula_moiety 'C17 H15 F N2 O'
_chemical_formula_sum 'C17 H15 F N2 O'
_chemical_formula_weight 282.31
_chemical_melting_point 147
_chemical_name_common 4-[3-(4-fluorophenyl)-5-isopropylisoxazol-4-yl]pyridine
_chemical_name_systematic
;
4-[3-(4-fluorophenyl)-5-isopropylisoxazol-4-yl]pyridine
;
_space_group_IT_number 15
_symmetry_cell_setting monoclinic
_symmetry_space_group_name_Hall '-C 2yc'
_symmetry_space_group_name_H-M 'C 1 2/c 1'
_atom_sites_solution_hydrogens geom
_atom_sites_solution_primary direct
_atom_sites_solution_secondary difmap
_audit_creation_method SHELXL-97
_cell_angle_alpha 90.00
_cell_angle_beta 110.838(7)
_cell_angle_gamma 90.00
_cell_formula_units_Z 8
_cell_length_a 15.490(2)
_cell_length_b 11.4393(9)
_cell_length_c 17.878(3)
_cell_measurement_reflns_used 25
_cell_measurement_temperature 298(2)
_cell_measurement_theta_max 46
_cell_measurement_theta_min 35
_cell_volume 2960.7(7)
_computing_cell_refinement 'CAD-4 Software'
_computing_data_collection 'CAD-4 Software (Enraf--Nonius, 1989)'
_computing_data_reduction 'CORINC (Dr\"ager et al., 1971)'
_computing_molecular_graphics 'PLATON (Spek, 2003)'
_computing_publication_material SHELXL97
_computing_structure_refinement 'SHELXL97 (Sheldrick, 1997)'
_computing_structure_solution 'SIR92 (Altomare <i>et al.</i>,  1994)'
_diffrn_ambient_temperature 298(2)
_diffrn_measured_fraction_theta_full 0.999
_diffrn_measured_fraction_theta_max 0.999
_diffrn_measurement_device_type 'Enraf--Nonius CAD-4'
_diffrn_measurement_method \w/2\q
_diffrn_radiation_monochromator graphite
_diffrn_radiation_type CuK\a
_diffrn_radiation_wavelength 1.54178
_diffrn_reflns_av_R_equivalents 0.0168
_diffrn_reflns_av_sigmaI/netI 0.0232
_diffrn_reflns_limit_h_max 18
_diffrn_reflns_limit_h_min -17
_diffrn_reflns_limit_k_max 13
_diffrn_reflns_limit_k_min 0
_diffrn_reflns_limit_l_max 0
_diffrn_reflns_limit_l_min -21
_diffrn_reflns_number 2894
_diffrn_reflns_theta_full 69.92
_diffrn_reflns_theta_max 69.92
_diffrn_reflns_theta_min 4.93
_diffrn_standards_decay_% 5
_diffrn_standards_interval_time 60
_diffrn_standards_number 3
_exptl_absorpt_coefficient_mu 0.726
_exptl_absorpt_correction_type none
_exptl_absorpt_process_details '(CORINC; Dr\"ager et al., 1971)'
_exptl_crystal_colour colourless
_exptl_crystal_density_diffrn 1.267
_exptl_crystal_density_method 'not measured'
_exptl_crystal_description needle
_exptl_crystal_F_000 1184
_exptl_crystal_size_max 0.51
_exptl_crystal_size_mid 0.16
_exptl_crystal_size_min 0.16
_refine_diff_density_max 0.408
_refine_diff_density_min -0.243
_refine_ls_extinction_coef 0.0047(5)
_refine_ls_extinction_expression Fc^*^=kFc[1+0.001xFc^2^\l^3^/sin(2\q)]^-1/4^
_refine_ls_extinction_method SHELXL97
_refine_ls_goodness_of_fit_ref 1.047
_refine_ls_hydrogen_treatment constr
_refine_ls_matrix_type full
_refine_ls_number_parameters 209
_refine_ls_number_reflns 2797
_refine_ls_number_restraints 28
_refine_ls_restrained_S_all 1.116
_refine_ls_R_factor_all 0.0801
_refine_ls_R_factor_gt 0.0660
_refine_ls_shift/su_max 0.000
_refine_ls_shift/su_mean 0.000
_refine_ls_structure_factor_coef Fsqd
_refine_ls_weighting_details 'calc w=1/[\s^2^(Fo^2^)+(0.1116P)^2^+1.374P] where P=(Fo^2^+2Fc^2^)/3'
_refine_ls_weighting_scheme calc
_refine_ls_wR_factor_obs 0.1818
_refine_ls_wR_factor_ref 0.1979
_reflns_number_gt 2167
_reflns_number_total 2797
_reflns_threshold_expression I>2\s(I)
_cod_data_source_file cf2051.cif
_cod_data_source_block I
_cod_original_sg_symbol_H-M 'C 2/c'
_cod_database_code 2210143
_cod_database_fobs_code 2210143

loop_
_symmetry_equiv_pos_as_xyz
'x, y, z'
'-x, y, -z+1/2'
'x+1/2, y+1/2, z'
'-x+1/2, y+1/2, -z+1/2'
'-x, -y, -z'
'x, -y, z-1/2'
'-x+1/2, -y+1/2, -z'
'x+1/2, -y+1/2, z-1/2'

loop_
_atom_site_type_symbol
_atom_site_label
_atom_site_fract_x
_atom_site_fract_y
_atom_site_fract_z
_atom_site_U_iso_or_equiv
_atom_site_adp_type
_atom_site_calc_flag
_atom_site_refinement_flags
_atom_site_occupancy
_atom_site_disorder_assembly
_atom_site_disorder_group
F F1 0.64349(14) 0.49466(15) 0.70057(13) 0.1036(7) Uani d . 1 . .
C C1 0.46754(18) -0.1426(2) 0.62498(16) 0.0720(7) Uani d . 1 B .
O O2 0.55423(13) -0.16164(16) 0.67730(12) 0.0821(6) Uani d . 1 . .
N N3 0.59757(14) -0.0535(2) 0.70073(13) 0.0705(6) Uani d . 1 . .
C C4 0.53745(14) 0.0261(2) 0.66258(12) 0.0543(5) Uani d . 1 . .
C C5 0.45255(15) -0.0273(2) 0.61368(13) 0.0562(6) Uani d . 1 . .
C C6 0.4111(3) -0.2478(3) 0.5896(2) 0.0982(10) Uani d D 1 . .
H H6A 0.3511 -0.2198 0.5532 0.118 Uiso calc PR 0.80 A 1
H H6B 0.4528 -0.3119 0.6159 0.118 Uiso calc PR 0.20 A 2
C C7 0.3924(4) -0.3264(4) 0.6502(3) 0.1188(16) Uani d PDU 0.80 B 1
H H7A 0.3861 -0.2797 0.6925 0.178 Uiso calc PR 0.80 B 1
H H7B 0.4429 -0.3800 0.6719 0.178 Uiso calc PR 0.80 B 1
H H7C 0.3364 -0.3694 0.6245 0.178 Uiso calc PR 0.80 B 1
C C8 0.4547(4) -0.3176(5) 0.5390(3) 0.1223(17) Uani d PDU 0.80 B 1
H H8A 0.4836 -0.2649 0.5133 0.184 Uiso calc PR 0.80 B 1
H H8B 0.4077 -0.3615 0.4991 0.184 Uiso calc PR 0.80 B 1
H H8C 0.5002 -0.3703 0.5729 0.184 Uiso calc PR 0.80 B 1
C C7A 0.3288(11) -0.269(2) 0.6152(14) 0.120(7) Uani d PDU 0.20 B 2
H H7D 0.2945 -0.3355 0.5866 0.181 Uiso calc PR 0.20 B 2
H H7E 0.2898 -0.2017 0.6035 0.181 Uiso calc PR 0.20 B 2
H H7F 0.3502 -0.2849 0.6716 0.181 Uiso calc PR 0.20 B 2
C C8A 0.3965(15) -0.2677(19) 0.5017(5) 0.107(6) Uani d PDU 0.20 B 2
H H8A1 0.3571 -0.3343 0.4823 0.160 Uiso calc PR 0.20 B 2
H H8A2 0.4550 -0.2816 0.4961 0.160 Uiso calc PR 0.20 B 2
H H8A3 0.3682 -0.1998 0.4713 0.160 Uiso calc PR 0.20 B 2
C C9 0.56412(14) 0.1502(2) 0.67220(12) 0.0537(6) Uani d . 1 . .
C C10 0.65736(16) 0.1809(2) 0.70143(15) 0.0671(7) Uani d . 1 . .
H H10 0.7022 0.1226 0.7143 0.081 Uiso calc R 1 . .
C C11 0.68389(18) 0.2965(3) 0.71141(17) 0.0755(8) Uani d . 1 . .
H H11 0.7461 0.3168 0.7315 0.091 Uiso calc R 1 . .
C C12 0.61739(19) 0.3807(2) 0.69141(16) 0.0717(7) Uani d . 1 . .
C C13 0.52525(17) 0.3544(2) 0.66216(15) 0.0672(7) Uani d . 1 . .
H H13 0.4812 0.4135 0.6489 0.081 Uiso calc R 1 . .
C C14 0.49902(15) 0.2388(2) 0.65276(14) 0.0607(6) Uani d . 1 . .
H H14 0.4365 0.2199 0.6330 0.073 Uiso calc R 1 . .
C C15 0.36566(14) 0.0269(2) 0.55966(13) 0.0557(6) Uani d . 1 . .
C C16 0.35634(19) 0.0630(3) 0.48367(15) 0.0772(8) Uani d . 1 . .
H H16 0.4056 0.0568 0.4657 0.093 Uiso calc R 1 . .
C C17 0.2736(2) 0.1083(3) 0.43503(19) 0.0975(10) Uani d . 1 . .
H H17 0.2688 0.1326 0.3841 0.117 Uiso calc R 1 . .
N N18 0.20007(17) 0.1199(3) 0.4556(2) 0.0998(9) Uani d . 1 . .
C C19 0.21053(19) 0.0859(3) 0.5291(3) 0.0956(11) Uani d . 1 . .
H H19 0.1604 0.0944 0.5456 0.115 Uiso calc R 1 . .
C C20 0.29021(17) 0.0388(3) 0.58263(18) 0.0741(7) Uani d . 1 . .
H H20 0.2931 0.0156 0.6333 0.089 Uiso calc R 1 . .

loop_
_atom_site_aniso_label
_atom_site_aniso_U_11
_atom_site_aniso_U_22
_atom_site_aniso_U_33
_atom_site_aniso_U_12
_atom_site_aniso_U_13
_atom_site_aniso_U_23
F1 0.0916(12) 0.0774(12) 0.1318(16) -0.0281(9) 0.0276(11) -0.0231(10)
C1 0.0634(14) 0.0680(16) 0.0779(16) 0.0005(12) 0.0168(12) 0.0053(13)
O2 0.0740(12) 0.0654(11) 0.0928(13) 0.0097(9) 0.0123(10) 0.0129(9)
N3 0.0567(11) 0.0715(14) 0.0716(13) 0.0082(10) 0.0086(9) 0.0102(10)
C4 0.0456(11) 0.0657(13) 0.0489(11) 0.0038(9) 0.0132(9) 0.0025(9)
C5 0.0502(12) 0.0607(13) 0.0564(12) -0.0019(9) 0.0173(9) -0.0003(10)
C6 0.099(2) 0.0650(18) 0.120(3) -0.0119(16) 0.026(2) -0.0039(17)
C7 0.141(4) 0.102(3) 0.136(3) -0.043(3) 0.076(3) -0.031(3)
C8 0.150(4) 0.117(3) 0.114(3) -0.033(3) 0.064(3) -0.030(3)
C7A 0.119(8) 0.114(8) 0.122(8) -0.006(5) 0.036(5) -0.003(5)
C8A 0.110(7) 0.099(7) 0.105(7) -0.006(5) 0.032(5) -0.009(5)
C9 0.0421(10) 0.0689(14) 0.0451(10) -0.0006(9) 0.0094(8) -0.0008(9)
C10 0.0457(12) 0.0791(16) 0.0690(15) -0.0014(11) 0.0110(10) -0.0026(12)
C11 0.0500(13) 0.0895(19) 0.0775(16) -0.0139(13) 0.0110(11) -0.0106(14)
C12 0.0702(15) 0.0697(16) 0.0690(15) -0.0170(12) 0.0172(12) -0.0130(12)
C13 0.0596(14) 0.0643(14) 0.0711(15) 0.0003(11) 0.0153(11) -0.0068(11)
C14 0.0445(11) 0.0674(14) 0.0631(13) -0.0026(10) 0.0105(9) -0.0070(11)
C15 0.0437(10) 0.0567(12) 0.0603(12) -0.0048(9) 0.0108(9) -0.0068(10)
C16 0.0643(15) 0.100(2) 0.0616(14) 0.0096(14) 0.0158(11) 0.0059(14)
C17 0.084(2) 0.115(3) 0.0690(17) 0.0156(19) -0.0022(15) 0.0073(17)
N18 0.0602(14) 0.098(2) 0.111(2) 0.0097(13) -0.0070(14) -0.0051(17)
C19 0.0486(14) 0.092(2) 0.139(3) 0.0014(14) 0.0253(17) -0.013(2)
C20 0.0553(13) 0.0784(17) 0.0884(18) -0.0005(12) 0.0254(12) -0.0029(14)

loop_
_atom_type_symbol
_atom_type_description
_atom_type_scat_dispersion_real
_atom_type_scat_dispersion_imag
_atom_type_scat_source
C C 0.0181 0.0091 'International Tables Vol C Tables 4.2.6.8 and 6.1.1.4'
H H 0.0000 0.0000 'International Tables Vol C Tables 4.2.6.8 and 6.1.1.4'
N N 0.0311 0.0180 'International Tables Vol C Tables 4.2.6.8 and 6.1.1.4'
O O 0.0492 0.0322 'International Tables Vol C Tables 4.2.6.8 and 6.1.1.4'
F F 0.0727 0.0534 'International Tables Vol C Tables 4.2.6.8 and 6.1.1.4'

loop_
_geom_angle_atom_site_label_1
_geom_angle_atom_site_label_2
_geom_angle_atom_site_label_3
_geom_angle
C5 C1 O2 109.8(2)
C5 C1 C6 133.3(3)
O2 C1 C6 116.9(3)
C1 O2 N3 108.50(19)
C4 N3 O2 106.41(18)
N3 C4 C5 110.5(2)
N3 C4 C9 119.5(2)
C5 C4 C9 129.9(2)
C1 C5 C4 104.8(2)
C1 C5 C15 125.2(2)
C4 C5 C15 130.0(2)
C1 C6 C7 114.1(3)
C1 C6 C7A 115.6(9)
C7 C6 C7A 45.0(9)
C1 C6 C8A 114.1(8)
C7A C6 C8A 117.0(13)
C1 C6 C8 110.9(3)
C7 C6 C8 110.5(4)
C1 C6 H6A 107.0
C7 C6 H6A 107.0
C8 C6 H6A 107.0
C1 C6 H6B 102.3
C7A C6 H6B 102.3
C8A C6 H6B 102.3
C6 C7 H7A 109.5
C6 C7 H7B 109.5
H7A C7 H7B 109.5
C6 C7 H7C 109.5
H7A C7 H7C 109.5
H7B C7 H7C 109.5
C6 C8 H8A 109.5
C6 C8 H8B 109.5
H8A C8 H8B 109.5
C6 C8 H8C 109.5
H8A C8 H8C 109.5
H8B C8 H8C 109.5
C6 C7A H7D 109.5
C6 C7A H7E 109.5
H7D C7A H7E 109.5
C6 C7A H7F 109.5
H7D C7A H7F 109.5
H7E C7A H7F 109.5
C6 C8A H8A1 109.5
C6 C8A H8A2 109.5
H8A1 C8A H8A2 109.5
C6 C8A H8A3 109.5
H8A1 C8A H8A3 109.5
H8A2 C8A H8A3 109.5
C14 C9 C10 118.3(2)
C14 C9 C4 121.89(19)
C10 C9 C4 119.8(2)
C11 C10 C9 120.8(2)
C11 C10 H10 119.6
C9 C10 H10 119.6
C12 C11 C10 118.8(2)
C12 C11 H11 120.6
C10 C11 H11 120.6
F1 C12 C11 118.8(2)
F1 C12 C13 118.9(3)
C11 C12 C13 122.3(3)
C12 C13 C14 118.7(2)
C12 C13 H13 120.6
C14 C13 H13 120.6
C13 C14 C9 121.1(2)
C13 C14 H14 119.5
C9 C14 H14 119.5
C20 C15 C16 117.5(2)
C20 C15 C5 121.1(2)
C16 C15 C5 121.3(2)
C17 C16 C15 119.1(3)
C17 C16 H16 120.5
C15 C16 H16 120.5
N18 C17 C16 124.5(3)
N18 C17 H17 117.8
C16 C17 H17 117.8
C17 N18 C19 115.7(3)
N18 C19 C20 124.7(3)
N18 C19 H19 117.7
C20 C19 H19 117.7
C19 C20 C15 118.6(3)
C19 C20 H20 120.7
C15 C20 H20 120.7

loop_
_geom_bond_atom_site_label_1
_geom_bond_atom_site_label_2
_geom_bond_distance
F1 C12 1.357(3)
C1 C5 1.342(4)
C1 O2 1.354(3)
C1 C6 1.490(4)
O2 N3 1.399(3)
N3 C4 1.307(3)
C4 C5 1.431(3)
C4 C9 1.472(3)
C5 C15 1.485(3)
C6 C7 1.512(4)
C6 C7A 1.520(5)
C6 C8A 1.523(5)
C6 C8 1.532(4)
C6 H6A 0.980
C6 H6B 0.980
C7 H7A 0.960
C7 H7B 0.960
C7 H7C 0.960
C8 H8A 0.960
C8 H8B 0.960
C8 H8C 0.960
C7A H7D 0.960
C7A H7E 0.960
C7A H7F 0.960
C8A H8A1 0.960
C8A H8A2 0.960
C8A H8A3 0.960
C9 C14 1.384(3)
C9 C10 1.395(3)
C10 C11 1.378(4)
C10 H10 0.930
C11 C12 1.362(4)
C11 H11 0.930
C12 C13 1.367(4)
C13 C14 1.376(3)
C13 H13 0.930
C14 H14 0.930
C15 C20 1.376(3)
C15 C16 1.378(4)
C16 C17 1.369(4)
C16 H16 0.930
C17 N18 1.321(5)
C17 H17 0.930
N18 C19 1.324(5)
C19 C20 1.374(4)
C19 H19 0.930
C20 H20 0.930

loop_
_geom_torsion_atom_site_label_1
_geom_torsion_atom_site_label_2
_geom_torsion_atom_site_label_3
_geom_torsion_atom_site_label_4
_geom_torsion
C5 C1 O2 N3 -0.3(3)
C6 C1 O2 N3 177.1(2)
C1 O2 N3 C4 -0.3(3)
O2 N3 C4 C5 0.6(3)
O2 N3 C4 C9 -177.44(19)
O2 C1 C5 C4 0.6(3)
C6 C1 C5 C4 -176.1(3)
O2 C1 C5 C15 179.3(2)
C6 C1 C5 C15 2.6(5)
N3 C4 C5 C1 -0.8(3)
C9 C4 C5 C1 177.0(2)
N3 C4 C5 C15 -179.4(2)
C9 C4 C5 C15 -1.6(4)
C5 C1 C6 C7 -121.2(4)
O2 C1 C6 C7 62.2(4)
C5 C1 C6 C7A -71.4(11)
O2 C1 C6 C7A 112.1(11)
C5 C1 C6 C8A 68.6(10)
O2 C1 C6 C8A -108.0(10)
C5 C1 C6 C8 113.2(4)
O2 C1 C6 C8 -63.3(4)
N3 C4 C9 C14 -161.5(2)
C5 C4 C9 C14 20.8(4)
N3 C4 C9 C10 18.7(3)
C5 C4 C9 C10 -159.0(2)
C14 C9 C10 C11 0.6(4)
C4 C9 C10 C11 -179.6(2)
C9 C10 C11 C12 -0.7(4)
C10 C11 C12 F1 -179.4(2)
C10 C11 C12 C13 0.3(4)
F1 C12 C13 C14 179.8(2)
C11 C12 C13 C14 0.1(4)
C12 C13 C14 C9 -0.1(4)
C10 C9 C14 C13 -0.2(4)
C4 C9 C14 C13 180.0(2)
C1 C5 C15 C20 79.7(3)
C4 C5 C15 C20 -102.0(3)
C1 C5 C15 C16 -97.9(3)
C4 C5 C15 C16 80.5(3)
C20 C15 C16 C17 -0.2(4)
C5 C15 C16 C17 177.5(3)
C15 C16 C17 N18 -0.3(5)
C16 C17 N18 C19 1.0(6)
C17 N18 C19 C20 -1.3(5)
N18 C19 C20 C15 0.8(5)
C16 C15 C20 C19 -0.1(4)
C5 C15 C20 C19 -177.7(3)
